data_4082496
loop_
_publ_author_name
'Lister, Julia M.'
'Carreira, Monica'
'Haddow, Mairi F.'
'Hamilton, Alex'
'McMullin, Claire L.'
'Orpen, A. Guy'
'Pringle, Paul G.'
'Stennett, Tom E.'

_publ_section_title
;
 Unexpectedly High Barriers to M--P Rotation in Tertiary Phobane
 Complexes: PhobPR Behavior That Is Commensurate withtBu2PR
;
_journal_issue 3
_journal_name_full Organometallics
_journal_page_first 702
_journal_paper_doi 10.1021/om400980e
_journal_volume 33
_journal_year 2014
_chemical_formula_moiety 'C24 H46 Cl2 P2 Pt'
_chemical_formula_sum 'C24 H46 Cl2 P2 Pt'
_chemical_formula_weight 662.54
_chemical_name_systematic
; 
 ? 
;
_space_group_IT_number 14
_symmetry_cell_setting monoclinic
_symmetry_space_group_name_Hall '-P 2yn'
_symmetry_space_group_name_H-M 'P 1 21/n 1'
_atom_sites_solution_hydrogens geom
_atom_sites_solution_primary direct
_atom_sites_solution_secondary difmap
_audit_creation_method SHELXL-97
_cell_angle_alpha 90.00
_cell_angle_beta 101.331(5)
_cell_angle_gamma 90.00
_cell_formula_units_Z 4
_cell_length_a 11.9830(10)
_cell_length_b 12.2971(10)
_cell_length_c 18.1806(16)
_cell_measurement_reflns_used 673
_cell_measurement_temperature 100(2)
_cell_measurement_theta_max 21.42
_cell_measurement_theta_min 2.40
_cell_volume 2626.8(4)
_computing_cell_refinement 'Apex II (Bruker, 2008)'
_computing_data_collection 'Apex II (Bruker, 2008)'
_computing_data_reduction 'SAINT V7.68A (Bruker, 2010)'
_computing_structure_refinement 'SHELXL-97 (Sheldrick, 2008)'
_computing_structure_solution 'SHELXS-97 (Sheldrick, 2008)'
_diffrn_ambient_temperature 100(2)
_diffrn_measured_fraction_theta_full 0.971
_diffrn_measured_fraction_theta_max 0.971
_diffrn_measurement_device_type 'Bruker Apex II kappa CCD area detector'
_diffrn_measurement_method 'phi and omega scans'
_diffrn_radiation_monochromator graphite
_diffrn_radiation_source 'fine-focus sealed tube'
_diffrn_radiation_type MoK\a
_diffrn_radiation_wavelength 0.71073
_diffrn_reflns_av_R_equivalents 0.0000
_diffrn_reflns_av_sigmaI/netI 0.1258
_diffrn_reflns_limit_h_max 17
_diffrn_reflns_limit_h_min -17
_diffrn_reflns_limit_k_max 18
_diffrn_reflns_limit_k_min 0
_diffrn_reflns_limit_l_max 27
_diffrn_reflns_limit_l_min 0
_diffrn_reflns_number 9243
_diffrn_reflns_theta_full 32.35
_diffrn_reflns_theta_max 32.35
_diffrn_reflns_theta_min 1.88
_exptl_absorpt_coefficient_mu 5.677
_exptl_absorpt_correction_T_max 0.158976
_exptl_absorpt_correction_T_min 0.087075
_exptl_absorpt_correction_type multi-scan
_exptl_absorpt_process_details 'TWINABS - Bruker AXS'
_exptl_crystal_colour yellow
_exptl_crystal_density_diffrn 1.675
_exptl_crystal_density_method 'not measured'
_exptl_crystal_description prism
_exptl_crystal_F_000 1328
_exptl_crystal_size_max 0.37
_exptl_crystal_size_mid 0.28
_exptl_crystal_size_min 0.20
_refine_diff_density_max 4.432
_refine_diff_density_min -2.283
_refine_diff_density_rms 0.236
_refine_ls_extinction_method none
_refine_ls_goodness_of_fit_ref 1.010
_refine_ls_hydrogen_treatment constr
_refine_ls_matrix_type full
_refine_ls_number_parameters 316
_refine_ls_number_reflns 9243
_refine_ls_number_restraints 106
_refine_ls_restrained_S_all 1.005
_refine_ls_R_factor_all 0.1411
_refine_ls_R_factor_gt 0.0645
_refine_ls_shift/su_max 0.001
_refine_ls_shift/su_mean 0.000
_refine_ls_structure_factor_coef Fsqd
_refine_ls_weighting_details 'calc w=1/[\s^2^(Fo^2^)+(0.0349P)^2^+13.2601P] where P=(Fo^2^+2Fc^2^)/3'
_refine_ls_weighting_scheme calc
_refine_ls_wR_factor_gt 0.1073
_refine_ls_wR_factor_ref 0.1340
_reflns_number_gt 5457
_reflns_number_total 9243
_reflns_threshold_expression >2sigma(I)
_cod_data_source_file om400980e_si_002.cif
_cod_data_source_block 2b
_cod_depositor_comments
;
The following automatic conversions were performed:

'_symmetry_cell_setting' value 'Monoclinic' changed to 'monoclinic'
according to
/usr/data/users/saulius/automatic-downloads/current/ACS/lib/dictionaries/cif_core.dic
dictionary named 'cif_core.dic' version 2.4.2 from 2011-04-26.

Automatic conversion script
Id: cif_fix_values 2281 2013-09-26 08:29:07Z andrius 
;
_cod_original_sg_symbol_H-M P2(1)/n
_cod_database_code 4082496

loop_
_symmetry_equiv_pos_as_xyz
'x, y, z'
'-x+1/2, y+1/2, -z+1/2'
'-x, -y, -z'
'x-1/2, -y-1/2, z-1/2'

loop_
_atom_site_label
_atom_site_type_symbol
_atom_site_fract_x
_atom_site_fract_y
_atom_site_fract_z
_atom_site_U_iso_or_equiv
_atom_site_adp_type
_atom_site_occupancy
_atom_site_symmetry_multiplicity
_atom_site_calc_flag
_atom_site_refinement_flags
_atom_site_disorder_assembly
_atom_site_disorder_group
Pt1 Pt 0.99552(3) 0.36823(3) 0.239900(15) 0.02695(9) Uani 1 1 d . D .
Cl1 Cl 1.0110(2) 0.18106(18) 0.25157(15) 0.0431(6) Uani 1 1 d . . .
Cl2 Cl 0.9808(2) 0.55530(18) 0.22712(13) 0.0361(5) Uani 1 1 d . . .
P1 P 1.18144(18) 0.3656(2) 0.22257(11) 0.0275(4) Uani 1 1 d . . .
P2 P 0.81090(17) 0.3734(2) 0.26126(11) 0.0258(4) Uani 1 1 d . . .
C1 C 1.2214(8) 0.2615(9) 0.1607(5) 0.034(2) Uani 1 1 d . . .
H1 H 1.2305 0.1906 0.1881 0.041 Uiso 1 1 calc R . .
C2 C 1.1318(8) 0.2476(9) 0.0878(5) 0.039(2) Uani 1 1 d . . .
H2A H 1.1686 0.2096 0.0509 0.047 Uiso 1 1 calc R . .
H2B H 1.0712 0.1991 0.0989 0.047 Uiso 1 1 calc R . .
C3 C 1.0750(9) 0.3505(9) 0.0504(5) 0.044(3) Uani 1 1 d . . .
H3A H 1.0299 0.3300 0.0007 0.053 Uiso 1 1 calc R . .
H3B H 1.0208 0.3773 0.0810 0.053 Uiso 1 1 calc R . .
C4 C 1.1526(8) 0.4444(9) 0.0392(5) 0.040(2) Uani 1 1 d . . .
H4A H 1.1161 0.4863 -0.0056 0.047 Uiso 1 1 calc R . .
H4B H 1.2248 0.4144 0.0292 0.047 Uiso 1 1 calc R . .
C5 C 1.1799(9) 0.5225(9) 0.1069(5) 0.040(2) Uani 1 1 d . . .
H5A H 1.1070 0.5494 0.1178 0.049 Uiso 1 1 calc R . .
H5B H 1.2210 0.5861 0.0920 0.049 Uiso 1 1 calc R . .
C6 C 1.2511(8) 0.4758(9) 0.1804(5) 0.037(2) Uani 1 1 d . . .
H6 H 1.2699 0.5360 0.2177 0.044 Uiso 1 1 calc R . .
C7 C 1.3618(8) 0.4224(8) 0.1690(5) 0.036(2) Uani 1 1 d . . .
H7A H 1.4201 0.4287 0.2156 0.043 Uiso 1 1 calc R . .
H7B H 1.3904 0.4603 0.1284 0.043 Uiso 1 1 calc R . .
C8 C 1.3409(8) 0.2996(9) 0.1481(6) 0.038(2) Uani 1 1 d . . .
H8A H 1.4009 0.2550 0.1794 0.046 Uiso 1 1 calc R . .
H8B H 1.3458 0.2885 0.0949 0.046 Uiso 1 1 calc R . .
C9 C 1.2799(8) 0.3328(8) 0.3105(5) 0.035(2) Uani 1 1 d . . .
H9A H 1.2454 0.2740 0.3357 0.042 Uiso 1 1 calc R . .
H9B H 1.3506 0.3035 0.2977 0.042 Uiso 1 1 calc R . .
C10 C 1.3133(8) 0.4273(9) 0.3681(5) 0.038(2) Uani 1 1 d . . .
H10 H 1.3503 0.4861 0.3433 0.046 Uiso 1 1 calc R . .
C11 C 1.2128(10) 0.4753(10) 0.3943(6) 0.049(3) Uani 1 1 d . . .
H11A H 1.1727 0.4180 0.4161 0.074 Uiso 1 1 calc R . .
H11B H 1.1611 0.5082 0.3516 0.074 Uiso 1 1 calc R . .
H11C H 1.2390 0.5311 0.4322 0.074 Uiso 1 1 calc R . .
C12 C 1.4004(9) 0.3847(11) 0.4352(5) 0.056(3) Uani 1 1 d . . .
H12A H 1.4177 0.4418 0.4733 0.084 Uiso 1 1 calc R . .
H12B H 1.4703 0.3637 0.4185 0.084 Uiso 1 1 calc R . .
H12C H 1.3689 0.3213 0.4566 0.084 Uiso 1 1 calc R . .
C13 C 0.7813(8) 0.4729(8) 0.3300(5) 0.032(2) Uani 1 1 d . B .
H13 H 0.7732 0.5462 0.3057 0.038 Uiso 1 1 calc R A 1
C14A C 0.8759(9) 0.4789(9) 0.4003(5) 0.044(3) Uani 0.66(3) 1 d PD B 1
H14A H 0.8448 0.5150 0.4406 0.053 Uiso 0.66(3) 1 calc PR B 1
H14B H 0.9376 0.5257 0.3890 0.053 Uiso 0.66(3) 1 calc PR B 1
C15A C 0.9292(13) 0.3677(14) 0.4311(9) 0.036(5) Uani 0.66(3) 1 d PD B 1
H15A H 0.9773 0.3404 0.3966 0.043 Uiso 0.66(3) 1 calc PR B 1
H15B H 0.9793 0.3804 0.4805 0.043 Uiso 0.66(3) 1 calc PR B 1
C16A C 0.8435(13) 0.2807(15) 0.4399(8) 0.045(6) Uani 0.66(3) 1 d PD B 1
H16A H 0.7729 0.3157 0.4487 0.054 Uiso 0.66(3) 1 calc PR B 1
H16B H 0.8745 0.2356 0.4843 0.054 Uiso 0.66(3) 1 calc PR B 1
C17A C 0.8151(11) 0.2075(10) 0.3706(6) 0.054(3) Uani 0.66(3) 1 d PD B 1
H17A H 0.7749 0.1422 0.3837 0.065 Uiso 0.66(3) 1 calc PR B 1
H17B H 0.8871 0.1831 0.3570 0.065 Uiso 0.66(3) 1 calc PR B 1
C14B C 0.8759(9) 0.4789(9) 0.4003(5) 0.044(3) Uani 0.34(3) 1 d PD B 2
H14C H 0.8613 0.5426 0.4304 0.053 Uiso 0.34(3) 1 calc PR B 2
H14D H 0.9492 0.4918 0.3843 0.053 Uiso 0.34(3) 1 calc PR B 2
C15B C 0.889(4) 0.376(2) 0.4521(18) 0.073(18) Uani 0.34(3) 1 d PD B 2
H15C H 0.9504 0.3914 0.4959 0.088 Uiso 0.34(3) 1 calc PR B 2
H15D H 0.8178 0.3681 0.4714 0.088 Uiso 0.34(3) 1 calc PR B 2
C16B C 0.915(3) 0.267(3) 0.421(2) 0.09(2) Uani 0.34(3) 1 d PD B 2
H16C H 0.9452 0.2184 0.4640 0.109 Uiso 0.34(3) 1 calc PR B 2
H16D H 0.9758 0.2769 0.3922 0.109 Uiso 0.34(3) 1 calc PR B 2
C17B C 0.8151(11) 0.2075(10) 0.3706(6) 0.054(3) Uani 0.34(3) 1 d PD B 2
H17C H 0.7629 0.1836 0.4034 0.065 Uiso 0.34(3) 1 calc PR B 2
H17D H 0.8469 0.1407 0.3524 0.065 Uiso 0.34(3) 1 calc PR B 2
C18 C 0.7412(9) 0.2624(8) 0.3018(6) 0.038(2) Uani 1 1 d . B .
H18 H 0.7156 0.2062 0.2623 0.046 Uiso 1 1 calc R C 1
C19 C 0.6361(9) 0.3173(10) 0.3221(8) 0.054(3) Uani 1 1 d . . .
H19A H 0.6131 0.2775 0.3641 0.064 Uiso 1 1 calc R D .
H19B H 0.5721 0.3144 0.2785 0.064 Uiso 1 1 calc R . .
C20 C 0.6623(8) 0.4373(8) 0.3452(6) 0.040(2) Uani 1 1 d . B .
H20A H 0.6613 0.4462 0.3992 0.048 Uiso 1 1 calc R . .
H20B H 0.6024 0.4848 0.3165 0.048 Uiso 1 1 calc R . .
C21A C 0.7073(9) 0.4121(10) 0.1766(6) 0.047(2) Uani 0.51(2) 1 d PDU D 1
H21A H 0.6356 0.4323 0.1924 0.057 Uiso 0.51(2) 1 calc PR D 1
H21B H 0.7362 0.4785 0.1558 0.057 Uiso 0.51(2) 1 calc PR D 1
C22A C 0.678(2) 0.3316(19) 0.1141(11) 0.046(3) Uani 0.51(2) 1 d PDU D 1
H22A H 0.6297 0.2769 0.1336 0.055 Uiso 0.51(2) 1 calc PR D 1
C23A C 0.773(2) 0.262(2) 0.0897(12) 0.042(4) Uani 0.51(2) 1 d PU D 1
H23A H 0.8210 0.3082 0.0646 0.063 Uiso 0.51(2) 1 calc PR D 1
H23B H 0.7384 0.2046 0.0550 0.063 Uiso 0.51(2) 1 calc PR D 1
H23C H 0.8207 0.2281 0.1340 0.063 Uiso 0.51(2) 1 calc PR D 1
C24A C 0.600(2) 0.378(2) 0.0447(13) 0.046(4) Uani 0.51(2) 1 d PU D 1
H24A H 0.5376 0.4178 0.0599 0.069 Uiso 0.51(2) 1 calc PR D 1
H24B H 0.5696 0.3188 0.0108 0.069 Uiso 0.51(2) 1 calc PR D 1
H24C H 0.6437 0.4279 0.0189 0.069 Uiso 0.51(2) 1 calc PR D 1
C21B C 0.7073(9) 0.4121(10) 0.1766(6) 0.047(2) Uani 0.49(2) 1 d PDU D 2
H21C H 0.6311 0.3887 0.1838 0.057 Uiso 0.49(2) 1 calc PR D 2
H21D H 0.7060 0.4925 0.1739 0.057 Uiso 0.49(2) 1 calc PR D 2
C22B C 0.7219(19) 0.372(2) 0.1043(8) 0.042(3) Uani 0.49(2) 1 d PDU D 2
H22B H 0.7976 0.3961 0.0950 0.051 Uiso 0.49(2) 1 calc PR D 2
C23B C 0.716(2) 0.252(2) 0.1001(13) 0.049(5) Uani 0.49(2) 1 d PU D 2
H23D H 0.7831 0.2206 0.1325 0.074 Uiso 0.49(2) 1 calc PR D 2
H23E H 0.7127 0.2286 0.0482 0.074 Uiso 0.49(2) 1 calc PR D 2
H23F H 0.6471 0.2270 0.1169 0.074 Uiso 0.49(2) 1 calc PR D 2
C24B C 0.625(2) 0.425(2) 0.0440(15) 0.046(5) Uani 0.49(2) 1 d PU D 2
H24D H 0.5516 0.3907 0.0462 0.068 Uiso 0.49(2) 1 calc PR D 2
H24E H 0.6416 0.4156 -0.0061 0.068 Uiso 0.49(2) 1 calc PR D 2
H24F H 0.6199 0.5033 0.0546 0.068 Uiso 0.49(2) 1 calc PR D 2

loop_
_atom_site_aniso_label
_atom_site_aniso_U_11
_atom_site_aniso_U_22
_atom_site_aniso_U_33
_atom_site_aniso_U_23
_atom_site_aniso_U_13
_atom_site_aniso_U_12
Pt1 0.02747(14) 0.02324(14) 0.03065(14) 0.00010(17) 0.00696(12) -0.00074(18)
Cl1 0.0414(13) 0.0218(10) 0.0725(18) 0.0013(11) 0.0271(13) 0.0003(12)
Cl2 0.0338(11) 0.0258(11) 0.0512(14) 0.0038(9) 0.0146(10) -0.0002(10)
P1 0.0309(10) 0.0240(11) 0.0282(10) -0.0012(10) 0.0071(8) 0.0022(11)
P2 0.0256(9) 0.0224(11) 0.0296(9) -0.0031(10) 0.0060(8) -0.0042(10)
C1 0.029(5) 0.037(6) 0.038(5) -0.009(4) 0.009(4) 0.004(4)
C2 0.033(5) 0.050(7) 0.037(5) -0.017(4) 0.012(4) -0.005(5)
C3 0.046(6) 0.059(8) 0.027(5) -0.003(4) 0.006(4) 0.005(6)
C4 0.032(5) 0.057(7) 0.029(5) -0.001(4) 0.007(4) -0.003(5)
C5 0.039(5) 0.043(6) 0.041(6) 0.010(4) 0.010(4) 0.002(5)
C6 0.037(5) 0.040(6) 0.037(5) 0.003(4) 0.015(4) -0.010(5)
C7 0.031(5) 0.042(6) 0.037(5) 0.001(4) 0.012(4) 0.000(4)
C8 0.035(5) 0.043(6) 0.038(5) -0.004(4) 0.013(4) 0.003(5)
C9 0.033(5) 0.044(6) 0.031(5) 0.011(4) 0.014(4) 0.011(4)
C10 0.035(5) 0.046(6) 0.031(5) 0.001(4) 0.000(4) 0.003(5)
C11 0.055(7) 0.057(8) 0.036(5) -0.004(5) 0.008(5) -0.002(6)
C12 0.045(6) 0.092(10) 0.031(5) 0.000(6) 0.005(4) 0.004(8)
C13 0.040(5) 0.022(5) 0.034(5) -0.003(4) 0.008(4) -0.005(4)
C14A 0.048(6) 0.055(7) 0.028(5) -0.012(4) 0.010(4) -0.010(6)
C15A 0.029(9) 0.052(12) 0.027(7) 0.001(8) 0.003(5) 0.005(8)
C16A 0.032(9) 0.079(15) 0.026(8) 0.016(8) 0.007(6) 0.017(9)
C17A 0.060(7) 0.053(8) 0.052(7) 0.014(5) 0.019(6) -0.005(6)
C14B 0.048(6) 0.055(7) 0.028(5) -0.012(4) 0.010(4) -0.010(6)
C15B 0.04(3) 0.09(4) 0.08(3) -0.04(3) -0.02(2) 0.02(3)
C16B 0.15(6) 0.07(3) 0.07(3) 0.03(2) 0.05(3) 0.07(4)
C17B 0.060(7) 0.053(8) 0.052(7) 0.014(5) 0.019(6) -0.005(6)
C18 0.044(6) 0.023(5) 0.054(6) 0.001(4) 0.023(5) -0.009(4)
C19 0.031(5) 0.050(7) 0.089(9) -0.016(6) 0.035(5) -0.015(5)
C20 0.030(5) 0.035(6) 0.055(6) -0.004(4) 0.011(4) 0.008(4)
C21A 0.044(4) 0.059(5) 0.035(4) 0.000(4) 0.000(3) 0.005(4)
C22A 0.043(6) 0.061(7) 0.032(5) 0.001(5) 0.006(5) 0.006(5)
C23A 0.040(9) 0.050(9) 0.040(8) -0.002(7) 0.014(7) -0.004(7)
C24A 0.043(9) 0.063(11) 0.030(6) 0.004(9) 0.001(6) -0.005(9)
C21B 0.044(4) 0.059(5) 0.035(4) 0.000(4) 0.000(3) 0.005(4)
C22B 0.039(6) 0.056(6) 0.033(5) 0.005(5) 0.008(5) 0.001(6)
C23B 0.051(10) 0.057(8) 0.040(8) -0.002(7) 0.010(8) -0.004(9)
C24B 0.043(10) 0.056(11) 0.033(7) 0.001(10) -0.005(8) -0.013(9)

loop_
_atom_type_symbol
_atom_type_description
_atom_type_scat_dispersion_real
_atom_type_scat_dispersion_imag
_atom_type_scat_source
C C 0.0033 0.0016 'International Tables Vol C Tables 4.2.6.8 and 6.1.1.4'
H H 0.0000 0.0000 'International Tables Vol C Tables 4.2.6.8 and 6.1.1.4'
P P 0.1023 0.0942 'International Tables Vol C Tables 4.2.6.8 and 6.1.1.4'
Cl Cl 0.1484 0.1585 'International Tables Vol C Tables 4.2.6.8 and 6.1.1.4'
Pt Pt -1.7033 8.3905 'International Tables Vol C Tables 4.2.6.8 and 6.1.1.4'

loop_
_geom_angle_atom_site_label_1
_geom_angle_atom_site_label_2
_geom_angle_atom_site_label_3
_geom_angle
P1 Pt1 Cl2 93.24(9)
P1 Pt1 Cl1 86.38(10)
Cl2 Pt1 Cl1 179.42(9)
P1 Pt1 P2 178.08(8)
Cl2 Pt1 P2 86.18(9)
Cl1 Pt1 P2 94.20(9)
C1 P1 C9 100.4(4)
C1 P1 C6 93.7(5)
C9 P1 C6 105.0(4)
C1 P1 Pt1 118.0(3)
C9 P1 Pt1 110.9(3)
C6 P1 Pt1 125.2(3)
C18 P2 C13 93.4(4)
C18 P2 C21A 104.1(5)
C13 P2 C21A 102.0(5)
C18 P2 Pt1 125.0(4)
C13 P2 Pt1 116.8(3)
C21A P2 Pt1 112.1(4)
C2 C1 C8 114.2(8)
C2 C1 P1 112.6(7)
C8 C1 P1 103.8(7)
C2 C1 H1 108.7
C8 C1 H1 108.7
P1 C1 H1 108.7
C3 C2 C1 117.6(8)
C3 C2 H2A 107.9
C1 C2 H2A 107.9
C3 C2 H2B 107.9
C1 C2 H2B 107.9
H2A C2 H2B 107.2
C4 C3 C2 117.1(9)
C4 C3 H3A 108.0
C2 C3 H3A 108.0
C4 C3 H3B 108.0
C2 C3 H3B 108.0
H3A C3 H3B 107.3
C3 C4 C5 113.8(8)
C3 C4 H4A 108.8
C5 C4 H4A 108.8
C3 C4 H4B 108.8
C5 C4 H4B 108.8
H4A C4 H4B 107.7
C4 C5 C6 116.8(9)
C4 C5 H5A 108.1
C6 C5 H5A 108.1
C4 C5 H5B 108.1
C6 C5 H5B 108.1
H5A C5 H5B 107.3
C7 C6 C5 112.9(8)
C7 C6 P1 102.5(7)
C5 C6 P1 114.6(7)
C7 C6 H6 108.9
C5 C6 H6 108.9
P1 C6 H6 108.9
C6 C7 C8 110.2(8)
C6 C7 H7A 109.6
C8 C7 H7A 109.6
C6 C7 H7B 109.6
C8 C7 H7B 109.6
H7A C7 H7B 108.1
C7 C8 C1 111.1(8)
C7 C8 H8A 109.4
C1 C8 H8A 109.4
C7 C8 H8B 109.4
C1 C8 H8B 109.4
H8A C8 H8B 108.0
C10 C9 P1 117.2(7)
C10 C9 H9A 108.0
P1 C9 H9A 108.0
C10 C9 H9B 108.0
P1 C9 H9B 108.0
H9A C9 H9B 107.2
C11 C10 C12 110.2(8)
C11 C10 C9 112.9(8)
C12 C10 C9 108.9(9)
C11 C10 H10 108.3
C12 C10 H10 108.3
C9 C10 H10 108.3
C10 C11 H11A 109.5
C10 C11 H11B 109.5
H11A C11 H11B 109.5
C10 C11 H11C 109.5
H11A C11 H11C 109.5
H11B C11 H11C 109.5
C10 C12 H12A 109.5
C10 C12 H12B 109.5
H12A C12 H12B 109.5
C10 C12 H12C 109.5
H12A C12 H12C 109.5
H12B C12 H12C 109.5
C14A C13 C20 114.6(8)
C14A C13 P2 112.9(7)
C20 C13 P2 103.8(6)
C14A C13 H13 108.4
C20 C13 H13 108.4
P2 C13 H13 108.4
C13 C14A C15A 116.0(10)
C13 C14A H14A 108.3
C15A C14A H14A 108.3
C13 C14A H14B 108.3
C15A C14A H14B 108.3
H14A C14A H14B 107.4
C16A C15A C14A 114.7(12)
C16A C15A H15A 108.6
C14A C15A H15A 108.6
C16A C15A H15B 108.6
C14A C15A H15B 108.6
H15A C15A H15B 107.6
C15A C16A C17A 112.0(13)
C15A C16A H16A 109.2
C17A C16A H16A 109.2
C15A C16A H16B 109.2
C17A C16A H16B 109.2
H16A C16A H16B 107.9
C16A C17A C18 114.2(11)
C16A C17A H17A 108.7
C18 C17A H17A 108.7
C16A C17A H17B 108.7
C18 C17A H17B 108.7
H17A C17A H17B 107.6
C16B C15B H15C 107.3
C16B C15B H15D 107.3
H15C C15B H15D 106.9
C15B C16B H16C 108.1
C15B C16B H16D 108.1
H16C C16B H16D 107.3
C19 C18 C17A 111.4(10)
C19 C18 P2 103.3(7)
C17A C18 P2 114.8(7)
C19 C18 H18 109.1
C17A C18 H18 109.1
P2 C18 H18 109.1
C18 C19 C20 110.6(8)
C18 C19 H19A 109.5
C20 C19 H19A 109.5
C18 C19 H19B 109.5
C20 C19 H19B 109.5
H19A C19 H19B 108.1
C19 C20 C13 111.2(8)
C19 C20 H20A 109.4
C13 C20 H20A 109.4
C19 C20 H20B 109.4
C13 C20 H20B 109.4
H20A C20 H20B 108.0
C22A C21A P2 118.7(11)
C22A C21A H21A 107.6
P2 C21A H21A 107.6
C22A C21A H21B 107.6
P2 C21A H21B 107.6
H21A C21A H21B 107.1
C21A C22A C24A 113.0(18)
C21A C22A C23A 120.6(18)
C24A C22A C23A 109.6(19)
C21A C22A H22A 103.9
C24A C22A H22A 103.9
C23A C22A H22A 103.9
C23B C22B C24B 110.9(19)
C23B C22B H22B 109.2
C24B C22B H22B 109.2
C22B C23B H23D 109.5
C22B C23B H23E 109.5
H23D C23B H23E 109.5
C22B C23B H23F 109.5
H23D C23B H23F 109.5
H23E C23B H23F 109.5
C22B C24B H24D 109.5
C22B C24B H24E 109.5
H24D C24B H24E 109.5
C22B C24B H24F 109.5
H24D C24B H24F 109.5
H24E C24B H24F 109.5

loop_
_geom_bond_atom_site_label_1
_geom_bond_atom_site_label_2
_geom_bond_distance
Pt1 P1 2.311(2)
Pt1 Cl2 2.315(2)
Pt1 Cl1 2.315(2)
Pt1 P2 2.321(2)
P1 C1 1.829(10)
P1 C9 1.835(8)
P1 C6 1.836(10)
P2 C18 1.829(10)
P2 C13 1.834(10)
P2 C21A 1.841(10)
C1 C2 1.542(12)
C1 C8 1.566(14)
C1 H1 1.0000
C2 C3 1.532(15)
C2 H2A 0.9900
C2 H2B 0.9900
C3 C4 1.521(14)
C3 H3A 0.9900
C3 H3B 0.9900
C4 C5 1.546(14)
C4 H4A 0.9900
C4 H4B 0.9900
C5 C6 1.547(13)
C5 H5A 0.9900
C5 H5B 0.9900
C6 C7 1.530(14)
C6 H6 1.0000
C7 C8 1.565(14)
C7 H7A 0.9900
C7 H7B 0.9900
C8 H8A 0.9900
C8 H8B 0.9900
C9 C10 1.562(14)
C9 H9A 0.9900
C9 H9B 0.9900
C10 C11 1.500(15)
C10 C12 1.533(13)
C10 H10 1.0000
C11 H11A 0.9800
C11 H11B 0.9800
C11 H11C 0.9800
C12 H12A 0.9800
C12 H12B 0.9800
C12 H12C 0.9800
C13 C14A 1.535(13)
C13 C20 1.567(13)
C13 H13 1.0000
C14A C15A 1.565(18)
C14A H14A 0.9900
C14A H14B 0.9900
C15A C16A 1.51(2)
C15A H15A 0.9900
C15A H15B 0.9900
C16A C17A 1.531(19)
C16A H16A 0.9900
C16A H16B 0.9900
C17A C18 1.540(15)
C17A H17A 0.9900
C17A H17B 0.9900
C15B C16B 1.51(2)
C15B H15C 0.9900
C15B H15D 0.9900
C16B H16C 0.9900
C16B H16D 0.9900
C18 C19 1.536(14)
C18 H18 1.0000
C19 C20 1.550(14)
C19 H19A 0.9900
C19 H19B 0.9900
C20 H20A 0.9900
C20 H20B 0.9900
C21A C22A 1.495(19)
C21A H21A 0.9900
C21A H21B 0.9900
C22A C24A 1.53(3)
C22A C23A 1.56(3)
C22A H22A 1.0000
C23A H23A 0.9800
C23A H23B 0.9800
C23A H23C 0.9800
C24A H24A 0.9800
C24A H24B 0.9800
C24A H24C 0.9800
C22B C23B 1.48(4)
C22B C24B 1.58(3)
C22B H22B 1.0000
C23B H23D 0.9800
C23B H23E 0.9800
C23B H23F 0.9800
C24B H24D 0.9800
C24B H24E 0.9800
C24B H24F 0.9800

loop_
_geom_torsion_atom_site_label_1
_geom_torsion_atom_site_label_2
_geom_torsion_atom_site_label_3
_geom_torsion_atom_site_label_4
_geom_torsion
Cl2 Pt1 P1 C1 -135.7(4)
Cl1 Pt1 P1 C1 43.8(4)
Cl2 Pt1 P1 C9 109.3(4)
Cl1 Pt1 P1 C9 -71.1(4)
Cl2 Pt1 P1 C6 -18.1(4)
Cl1 Pt1 P1 C6 161.4(4)
Cl2 Pt1 P2 C18 -164.5(4)
Cl1 Pt1 P2 C18 15.9(4)
Cl2 Pt1 P2 C13 -48.8(4)
Cl1 Pt1 P2 C13 131.6(4)
Cl2 Pt1 P2 C21A 68.3(4)
Cl1 Pt1 P2 C21A -111.3(4)
C9 P1 C1 C2 164.3(8)
C6 P1 C1 C2 -89.7(8)
Pt1 P1 C1 C2 43.8(9)
C9 P1 C1 C8 -71.7(7)
C6 P1 C1 C8 34.3(7)
Pt1 P1 C1 C8 167.8(5)
C8 C1 C2 C3 -78.4(11)
P1 C1 C2 C3 39.6(12)
C1 C2 C3 C4 48.6(12)
C2 C3 C4 C5 -87.9(11)
C3 C4 C5 C6 66.0(12)
C4 C5 C6 C7 52.8(12)
C4 C5 C6 P1 -64.0(11)
C1 P1 C6 C7 -40.9(7)
C9 P1 C6 C7 60.9(7)
Pt1 P1 C6 C7 -169.3(5)
C1 P1 C6 C5 81.7(8)
C9 P1 C6 C5 -176.4(8)
Pt1 P1 C6 C5 -46.6(9)
C5 C6 C7 C8 -88.7(10)
P1 C6 C7 C8 35.1(9)
C6 C7 C8 C1 -11.4(11)
C2 C1 C8 C7 104.9(9)
P1 C1 C8 C7 -18.0(9)
C1 P1 C9 C10 154.0(7)
C6 P1 C9 C10 57.3(8)
Pt1 P1 C9 C10 -80.5(7)
P1 C9 C10 C11 60.3(11)
P1 C9 C10 C12 -177.0(7)
C18 P2 C13 C14A 89.9(8)
C21A P2 C13 C14A -164.9(7)
Pt1 P2 C13 C14A -42.4(8)
C18 P2 C13 C20 -34.7(7)
C21A P2 C13 C20 70.5(7)
Pt1 P2 C13 C20 -167.0(5)
C20 C13 C14A C15A 78.1(12)
P2 C13 C14A C15A -40.4(12)
C13 C14A C15A C16A -49.1(17)
C14A C15A C16A C17A 93.7(16)
C15A C16A C17A C18 -72.4(15)
C16A C17A C18 C19 -50.0(13)
C16A C17A C18 P2 66.9(12)
C13 P2 C18 C19 39.6(8)
C21A P2 C18 C19 -63.7(8)
Pt1 P2 C18 C19 165.9(6)
C13 P2 C18 C17A -81.8(9)
C21A P2 C18 C17A 174.9(8)
Pt1 P2 C18 C17A 44.4(10)
C17A C18 C19 C20 91.0(12)
P2 C18 C19 C20 -32.7(11)
C18 C19 C20 C13 8.3(13)
C14A C13 C20 C19 -103.5(10)
P2 C13 C20 C19 20.1(10)
C18 P2 C21A C22A -64.9(15)
C13 P2 C21A C22A -161.5(15)
Pt1 P2 C21A C22A 72.8(15)
P2 C21A C22A C24A -174.6(15)
P2 C21A C22A C23A -42(3)
